data_7159629
loop_
_publ_author_name
'Roy, Pritam'
'Anjum, S. Rehana'
'Sanwal, Shyam D.'
'Ramachary, Dhevalapally B.'

_publ_section_title
;
 Direct organocatalytic transfer hydrogenation and C-H oxidation:
 high-yielding synthesis of 3-hydroxy-3-alkyloxindoles.
;
_journal_issue 41
_journal_name_full 'Organic &amp; biomolecular chemistry'
_journal_page_first 8335
_journal_page_last 8343
_journal_paper_doi 10.1039/d3ob01264f
_journal_volume 21
_journal_year 2023
_chemical_formula_moiety 'C20 H20 Cl N O4'
_chemical_formula_sum 'C20 H20 Cl N O4'
_chemical_formula_weight 373.82
_space_group_crystal_system monoclinic
_space_group_IT_number 9
_space_group_name_Hall 'C -2yc'
_space_group_name_H-M_alt 'C 1 c 1'
_atom_sites_solution_hydrogens geom
_audit_creation_date 2022-08-22
_audit_creation_method
;
Olex2 1.3-ac4
(compiled 2018.12.18 svn.r3554 for Rigaku Oxford Diffraction, GUI svn.r1)
;
_audit_update_record
;
2023-06-15 deposited with the CCDC.	2023-09-28 downloaded from the CCDC.
;
_cell_angle_alpha 90
_cell_angle_beta 123.455(13)
_cell_angle_gamma 90
_cell_formula_units_Z 4
_cell_length_a 11.028(5)
_cell_length_b 24.273(11)
_cell_length_c 8.467(4)
_cell_measurement_reflns_used 2371
_cell_measurement_temperature 297(2)
_cell_measurement_theta_max 20.625
_cell_measurement_theta_min 2.368
_cell_volume 1891.0(15)
_computing_cell_refinement 'SAINT v8.37A (Bruker, 2015)'
_computing_data_reduction 'SAINT v8.37A (Bruker, 2015)'
_computing_molecular_graphics 'Olex2 (Dolomanov et al., 2009)'
_computing_publication_material 'Olex2 (Dolomanov et al., 2009)'
_computing_structure_refinement 'ShelXL (Sheldrick, 2015)'
_computing_structure_solution 'SHELXT 2014/5 (Sheldrick, 2014)'
_diffrn_ambient_temperature 297.26
_diffrn_detector 'Bruker APEX2 area detector'
_diffrn_detector_area_resol_mean 7.9
_diffrn_detector_type 'CCD area detector'
_diffrn_measured_fraction_theta_full 0.999
_diffrn_measured_fraction_theta_max 0.995
_diffrn_measurement_device 'three-circle diffractometer'
_diffrn_radiation_monochromator 'mirror optics'
_diffrn_radiation_probe x-ray
_diffrn_radiation_type MoK\a
_diffrn_radiation_wavelength 0.71073
_diffrn_reflns_av_R_equivalents 0.168
_diffrn_reflns_av_unetI/netI 0.2241
_diffrn_reflns_Laue_measured_fraction_full 0.999
_diffrn_reflns_Laue_measured_fraction_max 0.995
_diffrn_reflns_limit_h_max 14
_diffrn_reflns_limit_h_min -14
_diffrn_reflns_limit_k_max 31
_diffrn_reflns_limit_k_min -31
_diffrn_reflns_limit_l_max 11
_diffrn_reflns_limit_l_min -11
_diffrn_reflns_number 20330
_diffrn_reflns_point_group_measured_fraction_full 0.980
_diffrn_reflns_point_group_measured_fraction_max 0.963
_diffrn_reflns_theta_full 25.242
_diffrn_reflns_theta_max 27.636
_diffrn_reflns_theta_min 2.367
_diffrn_source 'microfocus sealed X-ray tube'
_diffrn_source_type 'Incoatec I\ms'
_diffrn_standards_number 0
_exptl_absorpt_coefficient_mu 0.226
_exptl_absorpt_correction_T_max 0.7456
_exptl_absorpt_correction_T_min 0.4169
_exptl_absorpt_correction_type multi-scan
_exptl_crystal_colour 'clear whiteish white'
_exptl_crystal_colour_lustre clear
_exptl_crystal_colour_modifier whiteish
_exptl_crystal_colour_primary white
_exptl_crystal_density_diffrn 1.313
_exptl_crystal_description needle
_exptl_crystal_F_000 784
_exptl_crystal_size_max 0.05
_exptl_crystal_size_mid 0.03
_exptl_crystal_size_min 0.02
_refine_diff_density_max 0.223
_refine_diff_density_min -0.232
_refine_diff_density_rms 0.053
_refine_ls_abs_structure_details
;
 Flack x determined using 715 quotients [(I+)-(I-)]/[(I+)+(I-)]
 (Parsons, Flack and Wagner, Acta Cryst. B69 (2013) 249-259).
;
_refine_ls_abs_structure_Flack 0.17(11)
_refine_ls_extinction_method none
_refine_ls_goodness_of_fit_ref 1.004
_refine_ls_hydrogen_treatment constr
_refine_ls_matrix_type full
_refine_ls_number_parameters 235
_refine_ls_number_reflns 4232
_refine_ls_number_restraints 2
_refine_ls_restrained_S_all 1.003
_refine_ls_R_factor_all 0.2097
_refine_ls_R_factor_gt 0.0778
_refine_ls_shift/su_max 0.000
_refine_ls_shift/su_mean 0.000
_refine_ls_structure_factor_coef Fsqd
_refine_ls_weighting_details 'w=1/[\s^2^(Fo^2^)+(0.0310P)^2^+1.3559P] where P=(Fo^2^+2Fc^2^)/3'
_refine_ls_weighting_scheme calc
_refine_ls_wR_factor_gt 0.1194
_refine_ls_wR_factor_ref 0.1492
_reflns_Friedel_coverage 0.929
_reflns_Friedel_fraction_full 0.960
_reflns_Friedel_fraction_max 0.931
_reflns_number_gt 2017
_reflns_number_total 4232
_reflns_threshold_expression 'I > 2\s(I)'
_cod_data_source_file d3ob01264f3.cif
_cod_data_source_block dbr75vr_a
_cod_original_cell_volume 1890.9(15)
_cod_database_code 7159629
_shelx_shelxl_version_number 2018/1
_shelx_space_group_comment
;
The symmetry employed for this shelxl refinement is uniquely defined
by the following loop, which should always be used as a source of
symmetry information in preference to the above space-group names.
They are only intended as comments.
;
_shelx_estimated_absorpt_t_max 0.995
_shelx_estimated_absorpt_t_min 0.989
_olex2_refinement_description
;
1. Fixed Uiso
 At 1.2 times of:
  All C(H) groups, All C(H,H) groups
 At 1.5 times of:
  All C(H,H,H) groups, All O(H) groups
2.a Secondary CH2 refined with riding coordinates:
 C20(H20A,H20B)
2.b Me refined with riding coordinates:
 C17(H17A,H17B,H17C), C19(H19A,H19B,H19C), C18(H18A,H18B,H18C)
2.c Aromatic/amide H refined with riding coordinates:
 C6(H6), C3(H3), C2(H2), C12(H12), C8(H8), C11(H11), C10(H10), C9(H9)
2.d Tetrahedral OH refined with riding coordinates:
 O1(H1)
;
_olex2_submission_special_instructions 'No special instructions were received'

loop_
_space_group_symop_operation_xyz
'x, y, z'
'x, -y, z+1/2'
'x+1/2, y+1/2, z'
'x+1/2, -y+1/2, z+1/2'

loop_
_atom_site_label
_atom_site_type_symbol
_atom_site_fract_x
_atom_site_fract_y
_atom_site_fract_z
_atom_site_U_iso_or_equiv
_atom_site_adp_type
_atom_site_occupancy
_atom_site_site_symmetry_order
_atom_site_calc_flag
_atom_site_refinement_flags_posn
_atom_site_refinement_flags_adp
_atom_site_refinement_flags_occupancy
_atom_site_disorder_assembly
_atom_site_disorder_group
Cl1 Cl 0.0748(3) 0.51850(9) -0.0143(4) 0.0724(8) Uani 1 1 d . . . . .
O1 O 0.1282(5) 0.68999(19) 0.4737(7) 0.0396(13) Uani 1 1 d . . . . .
H1 H 0.102127 0.710527 0.383487 0.059 Uiso 1 1 calc R . . . .
O3 O 0.6660(5) 0.7435(2) 0.7050(7) 0.0406(13) Uani 1 1 d . . . . .
O4 O 0.6727(4) 0.6709(2) 0.5431(7) 0.0406(14) Uani 1 1 d . . . . .
O2 O 0.4060(5) 0.7498(2) 0.6779(7) 0.0426(13) Uani 1 1 d . . . . .
N1 N 0.4656(6) 0.6893(2) 0.5158(8) 0.0257(13) Uani 1 1 d . . . . .
C15 C 0.6121(7) 0.7053(3) 0.6007(10) 0.0313(18) Uani 1 1 d . . . . .
C6 C 0.1691(8) 0.5936(3) 0.2651(11) 0.0380(19) Uani 1 1 d . . . . .
H6 H 0.088076 0.584458 0.267084 0.046 Uiso 1 1 calc R . . . .
C5 C 0.2666(7) 0.6327(3) 0.3865(9) 0.0251(16) Uani 1 1 d . . . . .
C13 C 0.2634(7) 0.6665(3) 0.5320(10) 0.0286(17) Uani 1 1 d . . . . .
C4 C 0.3879(7) 0.6456(3) 0.3840(10) 0.0289(17) Uani 1 1 d . . . . .
C14 C 0.3826(7) 0.7085(3) 0.5862(9) 0.0284(17) Uani 1 1 d . . . . .
C1 C 0.1949(8) 0.5686(3) 0.1409(11) 0.040(2) Uani 1 1 d . . . . .
C3 C 0.4133(7) 0.6208(3) 0.2590(10) 0.0337(18) Uani 1 1 d . . . . .
H3 H 0.494380 0.629978 0.257070 0.040 Uiso 1 1 calc R . . . .
C7 C 0.4557(8) 0.6063(3) 0.8102(11) 0.0395(19) Uani 1 1 d . . . . .
C20 C 0.3092(7) 0.6340(3) 0.7141(10) 0.0378(19) Uani 1 1 d . . . . .
H20A H 0.309716 0.659145 0.803501 0.045 Uiso 1 1 calc R . . . .
H20B H 0.236269 0.606120 0.682580 0.045 Uiso 1 1 calc R . . . .
C16 C 0.8288(7) 0.6764(3) 0.6056(11) 0.040(2) Uani 1 1 d . . . . .
C2 C 0.3140(8) 0.5815(3) 0.1351(11) 0.042(2) Uani 1 1 d . . . . .
H2 H 0.328071 0.564108 0.048685 0.050 Uiso 1 1 calc R . . . .
C12 C 0.5813(9) 0.6341(4) 0.9365(11) 0.053(2) Uani 1 1 d . . . . .
H12 H 0.575815 0.670194 0.968827 0.063 Uiso 1 1 calc R . . . .
C8 C 0.4673(10) 0.5531(4) 0.7637(15) 0.072(3) Uani 1 1 d . . . . .
H8 H 0.383786 0.533825 0.675714 0.086 Uiso 1 1 calc R . . . .
C17 C 0.9234(8) 0.6704(3) 0.8185(12) 0.059(2) Uani 1 1 d . . . . .
H17A H 1.023730 0.673788 0.861060 0.089 Uiso 1 1 calc R . . . .
H17B H 0.899151 0.698598 0.876000 0.089 Uiso 1 1 calc R . . . .
H17C H 0.907322 0.634839 0.853724 0.089 Uiso 1 1 calc R . . . .
C11 C 0.7147(10) 0.6095(5) 1.0159(13) 0.072(3) Uani 1 1 d . . . . .
H11 H 0.798887 0.629104 1.099619 0.086 Uiso 1 1 calc R . . . .
C19 C 0.8456(9) 0.6276(4) 0.5072(15) 0.086(4) Uani 1 1 d . . . . .
H19A H 0.943095 0.626667 0.536805 0.128 Uiso 1 1 calc R . . . .
H19B H 0.825974 0.594166 0.549681 0.128 Uiso 1 1 calc R . . . .
H19C H 0.778418 0.631134 0.372785 0.128 Uiso 1 1 calc R . . . .
C10 C 0.7234(11) 0.5559(6) 0.9712(16) 0.084(4) Uani 1 1 d . . . . .
H10 H 0.813416 0.538760 1.027062 0.101 Uiso 1 1 calc R . . . .
C18 C 0.8475(11) 0.7315(4) 0.5376(16) 0.080(3) Uani 1 1 d . . . . .
H18A H 0.946809 0.735740 0.576393 0.120 Uiso 1 1 calc R . . . .
H18B H 0.785234 0.733133 0.402080 0.120 Uiso 1 1 calc R . . . .
H18C H 0.822264 0.760558 0.591392 0.120 Uiso 1 1 calc R . . . .
C9 C 0.5999(12) 0.5281(4) 0.845(2) 0.106(4) Uani 1 1 d . . . . .
H9 H 0.605711 0.491874 0.813952 0.128 Uiso 1 1 calc R . . . .

loop_
_atom_site_aniso_label
_atom_site_aniso_U_11
_atom_site_aniso_U_22
_atom_site_aniso_U_33
_atom_site_aniso_U_23
_atom_site_aniso_U_13
_atom_site_aniso_U_12
Cl1 0.0543(14) 0.0628(15) 0.0820(18) -0.0373(15) 0.0261(13) -0.0134(13)
O1 0.032(3) 0.050(3) 0.046(3) 0.013(3) 0.027(3) 0.011(2)
O3 0.035(3) 0.044(3) 0.053(3) -0.015(3) 0.031(3) -0.008(3)
O4 0.024(3) 0.056(3) 0.051(4) -0.016(3) 0.026(3) -0.004(3)
O2 0.040(3) 0.050(3) 0.048(3) -0.013(3) 0.030(3) -0.004(3)
N1 0.027(3) 0.030(3) 0.029(3) -0.006(3) 0.021(3) -0.003(3)
C15 0.025(4) 0.046(5) 0.029(4) 0.004(4) 0.019(4) 0.003(4)
C6 0.031(4) 0.037(4) 0.048(5) 0.006(4) 0.024(4) 0.005(4)
C5 0.020(3) 0.023(4) 0.026(4) -0.001(3) 0.009(3) 0.002(3)
C13 0.026(4) 0.034(4) 0.030(4) 0.007(4) 0.018(3) 0.008(3)
C4 0.022(4) 0.027(4) 0.037(5) 0.003(4) 0.016(4) -0.001(3)
C14 0.029(4) 0.038(5) 0.024(4) 0.003(4) 0.018(4) 0.004(4)
C1 0.032(5) 0.030(5) 0.043(5) -0.009(4) 0.011(4) -0.003(4)
C3 0.037(4) 0.039(4) 0.039(5) -0.004(4) 0.029(4) 0.005(4)
C7 0.031(4) 0.054(6) 0.037(5) 0.019(4) 0.021(4) 0.007(4)
C20 0.033(4) 0.048(5) 0.039(5) 0.002(4) 0.024(4) -0.002(4)
C16 0.025(4) 0.052(5) 0.052(6) -0.009(4) 0.026(4) -0.004(4)
C2 0.044(5) 0.041(5) 0.042(5) -0.009(4) 0.025(5) 0.003(4)
C12 0.039(5) 0.087(6) 0.027(5) 0.001(5) 0.015(4) 0.000(5)
C8 0.048(6) 0.048(6) 0.100(8) 0.010(6) 0.028(6) 0.003(5)
C17 0.036(5) 0.075(6) 0.056(6) -0.004(5) 0.018(5) 0.008(4)
C11 0.035(6) 0.124(10) 0.045(6) 0.018(7) 0.015(5) -0.006(6)
C19 0.051(6) 0.118(9) 0.104(8) -0.055(7) 0.053(6) -0.006(6)
C10 0.040(6) 0.101(10) 0.094(9) 0.028(8) 0.025(6) 0.016(7)
C18 0.072(7) 0.100(8) 0.108(9) 0.015(7) 0.076(7) -0.002(6)
C9 0.065(8) 0.054(7) 0.164(13) -0.001(8) 0.041(9) 0.020(6)

loop_
_atom_type_symbol
_atom_type_description
_atom_type_scat_dispersion_real
_atom_type_scat_dispersion_imag
_atom_type_scat_source
C C 0.0033 0.0016 'International Tables Vol C Tables 4.2.6.8 and 6.1.1.4'
H H 0.0000 0.0000 'International Tables Vol C Tables 4.2.6.8 and 6.1.1.4'
Cl Cl 0.1484 0.1585 'International Tables Vol C Tables 4.2.6.8 and 6.1.1.4'
N N 0.0061 0.0033 'International Tables Vol C Tables 4.2.6.8 and 6.1.1.4'
O O 0.0106 0.0060 'International Tables Vol C Tables 4.2.6.8 and 6.1.1.4'

loop_
_geom_angle_atom_site_label_1
_geom_angle_atom_site_label_2
_geom_angle_atom_site_label_3
_geom_angle
_geom_angle_site_symmetry_1
_geom_angle_site_symmetry_3
_geom_angle_publ_flag
C13 O1 H1 109.5 . . ?
C15 O4 C16 121.9(6) . . ?
C15 N1 C4 128.7(5) . . ?
C15 N1 C14 121.1(6) . . ?
C14 N1 C4 108.9(5) . . ?
O3 C15 O4 128.3(6) . . ?
O3 C15 N1 123.8(6) . . ?
O4 C15 N1 107.9(6) . . ?
C5 C6 H6 121.0 . . ?
C1 C6 H6 121.0 . . ?
C1 C6 C5 118.1(7) . . ?
C6 C5 C13 129.0(6) . . ?
C6 C5 C4 120.5(6) . . ?
C4 C5 C13 110.5(6) . . ?
O1 C13 C5 115.8(6) . . ?
O1 C13 C14 114.0(5) . . ?
O1 C13 C20 104.9(5) . . ?
C5 C13 C14 101.9(5) . . ?
C5 C13 C20 113.5(5) . . ?
C14 C13 C20 106.7(6) . . ?
C5 C4 N1 108.9(6) . . ?
C3 C4 N1 129.5(6) . . ?
C3 C4 C5 121.5(6) . . ?
O2 C14 N1 125.9(6) . . ?
O2 C14 C13 126.5(6) . . ?
N1 C14 C13 107.6(6) . . ?
C6 C1 Cl1 119.5(6) . . ?
C6 C1 C2 122.0(7) . . ?
C2 C1 Cl1 118.4(6) . . ?
C4 C3 H3 121.0 . . ?
C4 C3 C2 118.0(6) . . ?
C2 C3 H3 121.0 . . ?
C12 C7 C20 121.4(7) . . ?
C12 C7 C8 118.1(8) . . ?
C8 C7 C20 120.3(8) . . ?
C13 C20 H20A 108.4 . . ?
C13 C20 H20B 108.4 . . ?
C7 C20 C13 115.5(5) . . ?
C7 C20 H20A 108.4 . . ?
C7 C20 H20B 108.4 . . ?
H20A C20 H20B 107.5 . . ?
O4 C16 C17 108.3(6) . . ?
O4 C16 C19 101.5(6) . . ?
O4 C16 C18 108.3(6) . . ?
C17 C16 C19 111.5(7) . . ?
C17 C16 C18 112.9(8) . . ?
C18 C16 C19 113.4(8) . . ?
C1 C2 C3 120.0(7) . . ?
C1 C2 H2 120.0 . . ?
C3 C2 H2 120.0 . . ?
C7 C12 H12 119.4 . . ?
C11 C12 C7 121.1(9) . . ?
C11 C12 H12 119.4 . . ?
C7 C8 H8 119.5 . . ?
C9 C8 C7 120.9(9) . . ?
C9 C8 H8 119.5 . . ?
C16 C17 H17A 109.5 . . ?
C16 C17 H17B 109.5 . . ?
C16 C17 H17C 109.5 . . ?
H17A C17 H17B 109.5 . . ?
H17A C17 H17C 109.5 . . ?
H17B C17 H17C 109.5 . . ?
C12 C11 H11 120.1 . . ?
C12 C11 C10 119.7(10) . . ?
C10 C11 H11 120.1 . . ?
C16 C19 H19A 109.5 . . ?
C16 C19 H19B 109.5 . . ?
C16 C19 H19C 109.5 . . ?
H19A C19 H19B 109.5 . . ?
H19A C19 H19C 109.5 . . ?
H19B C19 H19C 109.5 . . ?
C11 C10 H10 120.1 . . ?
C9 C10 C11 119.7(10) . . ?
C9 C10 H10 120.1 . . ?
C16 C18 H18A 109.5 . . ?
C16 C18 H18B 109.5 . . ?
C16 C18 H18C 109.5 . . ?
H18A C18 H18B 109.5 . . ?
H18A C18 H18C 109.5 . . ?
H18B C18 H18C 109.5 . . ?
C8 C9 H9 119.8 . . ?
C10 C9 C8 120.4(10) . . ?
C10 C9 H9 119.8 . . ?

loop_
_geom_bond_atom_site_label_1
_geom_bond_atom_site_label_2
_geom_bond_distance
_geom_bond_site_symmetry_2
_geom_bond_publ_flag
Cl1 C1 1.744(7) . ?
O1 H1 0.8200 . ?
O1 C13 1.407(7) . ?
O3 C15 1.189(8) . ?
O4 C15 1.320(8) . ?
O4 C16 1.502(7) . ?
O2 C14 1.205(8) . ?
N1 C15 1.414(8) . ?
N1 C4 1.431(8) . ?
N1 C14 1.419(8) . ?
C6 H6 0.9300 . ?
C6 C5 1.377(10) . ?
C6 C1 1.374(10) . ?
C5 C13 1.496(9) . ?
C5 C4 1.385(8) . ?
C13 C14 1.521(9) . ?
C13 C20 1.547(10) . ?
C4 C3 1.374(9) . ?
C1 C2 1.376(9) . ?
C3 H3 0.9300 . ?
C3 C2 1.393(9) . ?
C7 C20 1.508(10) . ?
C7 C12 1.372(11) . ?
C7 C8 1.377(11) . ?
C20 H20A 0.9700 . ?
C20 H20B 0.9700 . ?
C16 C17 1.512(11) . ?
C16 C19 1.517(10) . ?
C16 C18 1.514(11) . ?
C2 H2 0.9300 . ?
C12 H12 0.9300 . ?
C12 C11 1.372(12) . ?
C8 H8 0.9300 . ?
C8 C9 1.368(13) . ?
C17 H17A 0.9600 . ?
C17 H17B 0.9600 . ?
C17 H17C 0.9600 . ?
C11 H11 0.9300 . ?
C11 C10 1.373(14) . ?
C19 H19A 0.9600 . ?
C19 H19B 0.9600 . ?
C19 H19C 0.9600 . ?
C10 H10 0.9300 . ?
C10 C9 1.360(15) . ?
C18 H18A 0.9600 . ?
C18 H18B 0.9600 . ?
C18 H18C 0.9600 . ?
C9 H9 0.9300 . ?
